data_2238774
loop_
_publ_author_name
'Arularasan, P.'
B.Sivakumar
'Chakkaravarthi, G.'
'Mohan, R.'

_publ_section_title
;
 Bis(\m-<small>L</small>-arginine-\k^3^<i>N</i>^2^,<i>O</i>:<i>O</i>')bis(<small>L</small>-arginine-\k^2^<i>N</i>^2^,<i>O</i>)tetra-\m-chlorido-tetrachloridotetracopper(II)
;
_journal_coeditor_code RK2413
_journal_issue 11
_journal_name_full 'Acta Crystallographica Section E'
_journal_page_first m583
_journal_page_last m584
_journal_paper_doi 10.1107/S1600536813026780
_journal_volume 69
_journal_year 2013
_chemical_formula_iupac 'Cu Cl2 (C6 H14 N4 O2)'
_chemical_formula_moiety 'C6 H14 Cl2 Cu N4 O2'
_chemical_formula_sum 'C6 H14 Cl2 Cu N4 O2'
_chemical_formula_weight 308.44
_chemical_name_systematic
Bis(\m-<i>L</i>-arginine-\k^3^<i>N</i>^2^,<i>O</i>:<i>O</i>')bis(<i>L</i>-arginine-\k^2^<i>N</i>^2^,<i>O</i>)tetra-\m-chlorido-tetrachloridotetracopper(II)
_space_group_IT_number 4
_symmetry_cell_setting monoclinic
_symmetry_space_group_name_Hall 'P 2yb'
_symmetry_space_group_name_H-M 'P 1 21 1'
_atom_sites_solution_hydrogens geom
_atom_sites_solution_primary direct
_atom_sites_solution_secondary difmap
_audit_creation_method SHELXL97
_cell_angle_alpha 90.00
_cell_angle_beta 99.271(4)
_cell_angle_gamma 90.00
_cell_formula_units_Z 8
_cell_length_a 11.9315(8)
_cell_length_b 12.8805(10)
_cell_length_c 15.3949(13)
_cell_measurement_reflns_used 8444
_cell_measurement_temperature 295(2)
_cell_measurement_theta_max 27.62
_cell_measurement_theta_min 1.34
_cell_volume 2335.0(3)
_computing_cell_refinement '<i>SAINT</i> (Bruker, 2004)'
_computing_data_collection '<i>APEX2</i> (Bruker, 2004)'
_computing_data_reduction '<i>SAINT</i> (Bruker, 2004)'
_computing_molecular_graphics '<i>PLATON</i> (Spek, 2009)'
_computing_publication_material '<i>SHELXL97</i> (Sheldrick, 2008)'
_computing_structure_refinement '<i>SHELXL97</i> (Sheldrick, 2008)'
_computing_structure_solution '<i>SHELXS97</i> (Sheldrick, 2008)'
_diffrn_ambient_temperature 295(2)
_diffrn_measured_fraction_theta_full 0.983
_diffrn_measured_fraction_theta_max 0.983
_diffrn_measurement_device_type 'Bruker Kappa APEXII'
_diffrn_measurement_method '\w- and \f-scans'
_diffrn_radiation_monochromator graphite
_diffrn_radiation_source 'fine--focus sealed tube'
_diffrn_radiation_type MoK\a
_diffrn_radiation_wavelength 0.71073
_diffrn_reflns_av_R_equivalents 0.0533
_diffrn_reflns_av_sigmaI/netI 0.0840
_diffrn_reflns_limit_h_max 15
_diffrn_reflns_limit_h_min -11
_diffrn_reflns_limit_k_max 11
_diffrn_reflns_limit_k_min -16
_diffrn_reflns_limit_l_max 20
_diffrn_reflns_limit_l_min -19
_diffrn_reflns_number 16238
_diffrn_reflns_theta_full 27.62
_diffrn_reflns_theta_max 27.62
_diffrn_reflns_theta_min 1.34
_diffrn_standards_interval_time 0
_diffrn_standards_number 0
_exptl_absorpt_coefficient_mu 2.315
_exptl_absorpt_correction_T_max 0.7083
_exptl_absorpt_correction_T_min 0.6546
_exptl_absorpt_correction_type multi-scan
_exptl_absorpt_process_details '(<i>SADABS</i>; Sheldrick, 1996)'
_exptl_crystal_colour blue
_exptl_crystal_density_diffrn 1.756
_exptl_crystal_density_method 'not measured'
_exptl_crystal_description block
_exptl_crystal_F_000 1256
_exptl_crystal_size_max 0.20
_exptl_crystal_size_mid 0.18
_exptl_crystal_size_min 0.16
_refine_diff_density_max 0.979
_refine_diff_density_min -0.541
_refine_ls_abs_structure_details 'Flack (1983), 2876 Friedel pairs'
_refine_ls_abs_structure_Flack -0.005(13)
_refine_ls_extinction_method none
_refine_ls_goodness_of_fit_ref 0.978
_refine_ls_hydrogen_treatment constr
_refine_ls_matrix_type full
_refine_ls_number_parameters 541
_refine_ls_number_reflns 8443
_refine_ls_number_restraints 0
_refine_ls_restrained_S_all 0.978
_refine_ls_R_factor_all 0.0703
_refine_ls_R_factor_gt 0.0470
_refine_ls_shift/su_max 0.000
_refine_ls_shift/su_mean 0.000
_refine_ls_structure_factor_coef Fsqd
_refine_ls_weighting_details 'calc w=1/[\s^2^(Fo^2^)+(0.0439P)^2^] where P=(Fo^2^+2Fc^2^)/3'
_refine_ls_weighting_scheme calc
_refine_ls_wR_factor_gt 0.1013
_refine_ls_wR_factor_ref 0.1119
_reflns_number_gt 6378
_reflns_number_total 8443
_reflns_threshold_expression I>2\s(I)
_cod_data_source_file rk2413.cif
_cod_data_source_block I
_cod_original_sg_symbol_H-M 'P 21'
_cod_database_code 2238774

loop_
_symmetry_equiv_pos_as_xyz
'x, y, z'
'-x, y+1/2, -z'

loop_
_atom_site_type_symbol
_atom_site_label
_atom_site_fract_x
_atom_site_fract_y
_atom_site_fract_z
_atom_site_U_iso_or_equiv
_atom_site_adp_type
_atom_site_calc_flag
_atom_site_refinement_flags
_atom_site_occupancy
_atom_site_symmetry_multiplicity
C C1 0.5534(5) 0.3535(5) 0.6619(4) 0.0314(14) Uani d . 1 1
C C2 0.4492(4) 0.4237(5) 0.6536(4) 0.0293(13) Uani d . 1 1
H H2 0.4449 0.4610 0.5977 0.035 Uiso calc R 1 1
C C3 0.4546(5) 0.5055(5) 0.7253(4) 0.0338(14) Uani d . 1 1
H H3A 0.4540 0.4707 0.7811 0.041 Uiso calc R 1 1
H H3B 0.5262 0.5422 0.7293 0.041 Uiso calc R 1 1
C C4 0.3591(5) 0.5841(5) 0.7117(5) 0.0392(16) Uani d . 1 1
H H4A 0.2876 0.5482 0.6939 0.047 Uiso calc R 1 1
H H4B 0.3554 0.6189 0.7670 0.047 Uiso calc R 1 1
C C5 0.3742(6) 0.6641(7) 0.6432(5) 0.054(2) Uani d . 1 1
H H5A 0.4432 0.7031 0.6624 0.064 Uiso calc R 1 1
H H5B 0.3819 0.6295 0.5885 0.064 Uiso calc R 1 1
C C6 0.2832(5) 0.8286(5) 0.5938(4) 0.0360(16) Uani d . 1 1
C C7 1.0311(5) 0.2921(5) 1.1448(4) 0.0287(13) Uani d . 1 1
C C8 0.9244(4) 0.3595(5) 1.1414(4) 0.0292(14) Uani d . 1 1
H H8 0.9175 0.4005 1.0871 0.035 Uiso calc R 1 1
C C9 0.9305(5) 0.4355(5) 1.2162(4) 0.0360(15) Uani d . 1 1
H H9A 1.0044 0.4686 1.2246 0.043 Uiso calc R 1 1
H H9B 0.9243 0.3974 1.2696 0.043 Uiso calc R 1 1
C C10 0.8397(5) 0.5195(5) 1.2036(4) 0.0383(15) Uani d . 1 1
H H10A 0.7701 0.4908 1.1711 0.046 Uiso calc R 1 1
H H10B 0.8242 0.5416 1.2607 0.046 Uiso calc R 1 1
C C11 0.8748(5) 0.6123(5) 1.1547(5) 0.0391(16) Uani d . 1 1
H H11A 0.9466 0.6390 1.1850 0.047 Uiso calc R 1 1
H H11B 0.8850 0.5918 1.0959 0.047 Uiso calc R 1 1
C C12 0.7940(5) 0.7836(5) 1.1116(4) 0.0350(15) Uani d . 1 1
C C13 0.4773(5) 0.1676(5) 0.7897(4) 0.0327(14) Uani d . 1 1
C C14 0.5726(5) 0.0932(5) 0.7828(4) 0.0309(14) Uani d . 1 1
H H14 0.5749 0.0782 0.7207 0.037 Uiso calc R 1 1
C C15 0.5476(5) -0.0066(5) 0.8300(4) 0.0363(15) Uani d . 1 1
H H15A 0.5420 0.0098 0.8906 0.044 Uiso calc R 1 1
H H15B 0.4746 -0.0336 0.8024 0.044 Uiso calc R 1 1
C C16 0.6358(5) -0.0892(6) 0.8288(5) 0.0426(17) Uani d . 1 1
H H16A 0.7073 -0.0656 0.8618 0.051 Uiso calc R 1 1
H H16B 0.6468 -0.1015 0.7686 0.051 Uiso calc R 1 1
C C17 0.6010(5) -0.1888(5) 0.8680(5) 0.0414(16) Uani d . 1 1
H H17A 0.5829 -0.1753 0.9262 0.050 Uiso calc R 1 1
H H17B 0.5335 -0.2161 0.8317 0.050 Uiso calc R 1 1
C C18 0.6854(5) -0.3587(5) 0.9072(4) 0.0328(15) Uani d . 1 1
C C19 0.0012(5) 0.1880(5) 0.3325(4) 0.0293(14) Uani d . 1 1
C C20 0.1079(4) 0.1333(5) 0.3163(4) 0.0283(14) Uani d . 1 1
H H20 0.1057 0.1296 0.2524 0.034 Uiso calc R 1 1
C C21 0.1155(5) 0.0228(5) 0.3515(4) 0.0331(14) Uani d . 1 1
H H21A 0.0851 0.0204 0.4062 0.040 Uiso calc R 1 1
H H21B 0.1945 0.0018 0.3638 0.040 Uiso calc R 1 1
C C22 0.0497(5) -0.0528(5) 0.2857(4) 0.0392(15) Uani d . 1 1
H H22A -0.0261 -0.0256 0.2668 0.047 Uiso calc R 1 1
H H22B 0.0870 -0.0572 0.2343 0.047 Uiso calc R 1 1
C C23 0.0406(5) -0.1608(5) 0.3228(5) 0.0439(17) Uani d . 1 1
H H23A 0.0068 -0.1564 0.3759 0.053 Uiso calc R 1 1
H H23B -0.0091 -0.2025 0.2804 0.053 Uiso calc R 1 1
C C24 0.1617(5) -0.3054(5) 0.3774(4) 0.0347(16) Uani d . 1 1
N N1 0.3473(4) 0.3563(4) 0.6459(3) 0.0300(12) Uani d . 1 1
H H1A 0.2879 0.3883 0.6132 0.036 Uiso calc R 1 1
H H1B 0.3296 0.3443 0.6996 0.036 Uiso calc R 1 1
N N2 0.2789(4) 0.7344(4) 0.6281(4) 0.0413(14) Uani d . 1 1
H H2A 0.2156 0.7142 0.6423 0.050 Uiso calc R 1 1
N N3 0.3784(5) 0.8669(5) 0.5730(5) 0.064(2) Uani d . 1 1
H H3C 0.3790 0.9282 0.5508 0.077 Uiso calc R 1 1
H H3D 0.4396 0.8306 0.5817 0.077 Uiso calc R 1 1
N N4 0.1902(4) 0.8861(5) 0.5797(4) 0.0452(15) Uani d . 1 1
H H4E 0.1923 0.9472 0.5574 0.054 Uiso calc R 1 1
H H4F 0.1276 0.8625 0.5928 0.054 Uiso calc R 1 1
N N5 0.8283(4) 0.2870(4) 1.1305(3) 0.0307(12) Uani d . 1 1
H H5C 0.7654 0.3191 1.1030 0.037 Uiso calc R 1 1
H H5D 0.8150 0.2658 1.1836 0.037 Uiso calc R 1 1
N N6 0.7884(4) 0.6924(4) 1.1496(4) 0.0381(14) Uani d . 1 1
H H6 0.7292 0.6795 1.1731 0.046 Uiso calc R 1 1
N N7 0.7083(4) 0.8488(4) 1.1103(4) 0.0458(15) Uani d . 1 1
H H7A 0.7106 0.9089 1.0863 0.055 Uiso calc R 1 1
H H7B 0.6501 0.8310 1.1333 0.055 Uiso calc R 1 1
N N8 0.8835(4) 0.8100(5) 1.0764(4) 0.0498(16) Uani d . 1 1
H H8A 0.9394 0.7675 1.0781 0.060 Uiso calc R 1 1
H H8B 0.8861 0.8697 1.0518 0.060 Uiso calc R 1 1
N N9 0.6816(4) 0.1427(4) 0.8237(3) 0.0362(13) Uani d . 1 1
H H9C 0.7201 0.1634 0.7811 0.043 Uiso calc R 1 1
H H9D 0.7245 0.0957 0.8573 0.043 Uiso calc R 1 1
N N10 0.6912(4) -0.2646(4) 0.8742(4) 0.0408(14) Uani d . 1 1
H H10 0.7525 -0.2473 0.8552 0.049 Uiso calc R 1 1
N N11 0.5912(4) -0.3904(5) 0.9308(4) 0.0517(17) Uani d . 1 1
H H11C 0.5866 -0.4523 0.9510 0.062 Uiso calc R 1 1
H H11D 0.5336 -0.3495 0.9263 0.062 Uiso calc R 1 1
N N12 0.7755(4) -0.4191(4) 0.9132(4) 0.0466(15) Uani d . 1 1
H H12A 0.7730 -0.4813 0.9331 0.056 Uiso calc R 1 1
H H12B 0.8368 -0.3963 0.8972 0.056 Uiso calc R 1 1
N N13 0.2093(4) 0.1961(4) 0.3535(3) 0.0330(13) Uani d . 1 1
H H13A 0.2418 0.2219 0.3093 0.040 Uiso calc R 1 1
H H13B 0.2604 0.1549 0.3864 0.040 Uiso calc R 1 1
N N14 0.1512(4) -0.2119(4) 0.3432(3) 0.0337(13) Uani d . 1 1
H H14A 0.2108 -0.1799 0.3326 0.040 Uiso calc R 1 1
N N15 0.2627(4) -0.3505(5) 0.3923(4) 0.0483(16) Uani d . 1 1
H H15C 0.3212 -0.3184 0.3796 0.058 Uiso calc R 1 1
H H15D 0.2699 -0.4117 0.4147 0.058 Uiso calc R 1 1
N N16 0.0716(4) -0.3562(5) 0.3939(4) 0.0506(16) Uani d . 1 1
H H16E 0.0055 -0.3281 0.3823 0.061 Uiso calc R 1 1
H H16F 0.0790 -0.4175 0.4163 0.061 Uiso calc R 1 1
O O1 0.5368(3) 0.2637(3) 0.6296(3) 0.0353(10) Uani d . 1 1
O O2 0.6472(3) 0.3859(4) 0.6976(4) 0.0527(13) Uani d . 1 1
O O3 1.0198(3) 0.2071(3) 1.1024(3) 0.0332(10) Uani d . 1 1
O O4 1.1221(3) 0.3230(4) 1.1867(3) 0.0389(11) Uani d . 1 1
O O5 0.4957(3) 0.2445(4) 0.8428(3) 0.0406(11) Uani d . 1 1
O O6 0.3819(3) 0.1501(4) 0.7468(3) 0.0400(11) Uani d . 1 1
O O7 0.0126(3) 0.2638(3) 0.3875(3) 0.0335(10) Uani d . 1 1
O O8 -0.0918(3) 0.1595(4) 0.2951(3) 0.0400(11) Uani d . 1 1
Cl Cl1 0.19231(11) 0.17251(13) 0.56835(10) 0.0343(4) Uani d . 1 1
Cl Cl2 0.43100(13) 0.09564(13) 0.50464(12) 0.0419(4) Uani d . 1 1
Cl Cl3 0.91855(14) 0.03289(13) 0.98284(12) 0.0456(4) Uani d . 1 1
Cl Cl4 0.67991(12) 0.10661(13) 1.04626(12) 0.0381(4) Uani d . 1 1
Cl Cl5 0.60355(14) 0.37797(13) 0.99408(12) 0.0419(4) Uani d . 1 1
Cl Cl6 0.83827(11) 0.30953(14) 0.91470(11) 0.0384(4) Uani d . 1 1
Cl Cl7 0.34317(13) 0.38180(14) 0.42749(12) 0.0440(4) Uani d . 1 1
Cl Cl8 0.11091(14) 0.44053(13) 0.50966(12) 0.0435(4) Uani d . 1 1
Cu Cu1 0.37830(6) 0.22228(5) 0.58961(5) 0.03038(19) Uani d . 1 1
Cu Cu2 0.86295(6) 0.16497(6) 1.06027(5) 0.03005(18) Uani d . 1 1
Cu Cu3 0.65413(6) 0.26337(6) 0.89680(5) 0.0352(2) Uani d . 1 1
Cu Cu4 0.16845(6) 0.31178(6) 0.42699(5) 0.03190(19) Uani d . 1 1

loop_
_atom_site_aniso_label
_atom_site_aniso_U_11
_atom_site_aniso_U_22
_atom_site_aniso_U_33
_atom_site_aniso_U_12
_atom_site_aniso_U_13
_atom_site_aniso_U_23
C1 0.029(3) 0.031(4) 0.034(4) -0.006(3) 0.005(3) -0.004(3)
C2 0.029(3) 0.033(4) 0.026(3) -0.003(3) 0.003(2) -0.001(3)
C3 0.032(3) 0.035(4) 0.033(4) 0.001(3) 0.004(3) -0.002(3)
C4 0.041(4) 0.036(4) 0.045(4) 0.001(3) 0.020(3) -0.008(3)
C5 0.041(4) 0.060(5) 0.066(5) 0.018(4) 0.026(4) 0.020(4)
C6 0.035(3) 0.042(4) 0.033(4) 0.000(3) 0.012(3) 0.004(3)
C7 0.027(3) 0.030(4) 0.029(3) -0.001(3) 0.004(2) 0.002(3)
C8 0.027(3) 0.030(3) 0.031(3) 0.007(3) 0.005(2) 0.003(3)
C9 0.044(4) 0.029(4) 0.033(4) 0.007(3) 0.003(3) -0.003(3)
C10 0.044(4) 0.035(4) 0.036(4) 0.009(3) 0.009(3) 0.001(3)
C11 0.034(3) 0.038(4) 0.047(4) 0.010(3) 0.010(3) -0.002(3)
C12 0.036(3) 0.027(4) 0.042(4) -0.001(3) 0.005(3) -0.007(3)
C13 0.030(3) 0.035(4) 0.035(4) -0.002(3) 0.008(3) 0.008(3)
C14 0.029(3) 0.034(4) 0.030(3) -0.003(3) 0.004(2) -0.002(3)
C15 0.031(3) 0.041(4) 0.036(4) -0.004(3) 0.004(3) 0.000(3)
C16 0.038(4) 0.044(4) 0.047(4) 0.001(3) 0.010(3) 0.005(3)
C17 0.036(3) 0.033(4) 0.056(5) 0.002(3) 0.010(3) 0.005(4)
C18 0.027(3) 0.028(4) 0.042(4) 0.003(3) 0.003(3) -0.003(3)
C19 0.030(3) 0.030(4) 0.026(3) 0.003(3) -0.001(3) 0.009(3)
C20 0.024(3) 0.037(4) 0.023(3) -0.002(3) -0.001(2) 0.002(3)
C21 0.029(3) 0.034(4) 0.034(4) 0.005(3) -0.002(2) 0.001(3)
C22 0.042(4) 0.036(4) 0.036(4) 0.007(3) -0.008(3) -0.003(3)
C23 0.032(3) 0.032(4) 0.066(5) 0.002(3) 0.002(3) -0.006(3)
C24 0.031(3) 0.035(4) 0.040(4) -0.001(3) 0.013(3) 0.000(3)
N1 0.020(2) 0.035(3) 0.034(3) 0.002(2) 0.002(2) -0.001(2)
N2 0.032(3) 0.032(3) 0.064(4) 0.004(3) 0.022(3) 0.008(3)
N3 0.047(4) 0.050(4) 0.099(6) 0.001(3) 0.025(4) 0.029(4)
N4 0.043(3) 0.038(3) 0.056(4) 0.005(3) 0.014(3) 0.009(3)
N5 0.023(2) 0.034(3) 0.034(3) 0.003(2) 0.002(2) -0.001(2)
N6 0.032(3) 0.034(3) 0.053(4) 0.010(2) 0.020(2) 0.007(3)
N7 0.039(3) 0.032(3) 0.068(4) 0.000(3) 0.013(3) 0.013(3)
N8 0.035(3) 0.050(4) 0.067(4) 0.005(3) 0.019(3) 0.020(3)
N9 0.024(2) 0.046(3) 0.039(3) 0.002(2) 0.006(2) 0.003(3)
N10 0.035(3) 0.028(3) 0.062(4) 0.001(3) 0.015(3) 0.009(3)
N11 0.035(3) 0.047(4) 0.075(5) 0.004(3) 0.014(3) 0.025(3)
N12 0.042(3) 0.034(3) 0.065(4) 0.004(3) 0.012(3) 0.012(3)
N13 0.027(2) 0.038(3) 0.034(3) -0.001(2) 0.003(2) 0.000(2)
N14 0.031(3) 0.024(3) 0.047(3) -0.004(2) 0.010(2) 0.003(2)
N15 0.038(3) 0.034(3) 0.074(4) 0.004(3) 0.013(3) 0.016(3)
N16 0.036(3) 0.050(4) 0.067(4) 0.003(3) 0.012(3) 0.027(3)
O1 0.0183(19) 0.029(2) 0.058(3) 0.0028(19) 0.0057(18) 0.004(2)
O2 0.027(2) 0.052(3) 0.077(4) -0.001(2) 0.003(2) -0.021(3)
O3 0.024(2) 0.032(3) 0.043(3) 0.0044(19) 0.0040(18) -0.004(2)
O4 0.030(2) 0.043(3) 0.043(3) -0.002(2) 0.0033(19) -0.002(2)
O5 0.028(2) 0.043(3) 0.049(3) 0.008(2) 0.0003(19) -0.006(2)
O6 0.028(2) 0.056(3) 0.034(3) -0.001(2) 0.0004(18) 0.003(2)
O7 0.0225(19) 0.040(3) 0.037(3) 0.0081(19) 0.0036(17) -0.004(2)
O8 0.022(2) 0.045(3) 0.051(3) 0.000(2) -0.0017(19) -0.004(2)
Cl1 0.0237(7) 0.0420(9) 0.0365(9) -0.0043(7) 0.0025(6) 0.0038(8)
Cl2 0.0402(9) 0.0365(10) 0.0507(11) 0.0044(7) 0.0128(8) -0.0058(8)
Cl3 0.0485(9) 0.0363(10) 0.0555(11) 0.0023(8) 0.0191(8) -0.0112(8)
Cl4 0.0292(7) 0.0412(10) 0.0442(10) -0.0031(7) 0.0073(7) 0.0018(8)
Cl5 0.0430(9) 0.0351(9) 0.0481(10) 0.0085(8) 0.0095(7) -0.0014(8)
Cl6 0.0277(7) 0.0470(10) 0.0399(9) -0.0052(7) 0.0037(6) 0.0059(8)
Cl7 0.0361(8) 0.0503(11) 0.0461(10) -0.0131(8) 0.0081(7) -0.0052(8)
Cl8 0.0498(10) 0.0377(10) 0.0441(10) 0.0107(8) 0.0107(8) -0.0012(8)
Cu1 0.0227(3) 0.0310(4) 0.0365(5) 0.0014(3) 0.0020(3) -0.0018(4)
Cu2 0.0260(4) 0.0320(4) 0.0321(4) 0.0026(3) 0.0047(3) -0.0005(4)
Cu3 0.0248(4) 0.0364(5) 0.0434(5) 0.0027(3) 0.0026(3) -0.0038(4)
Cu4 0.0271(4) 0.0336(4) 0.0338(4) 0.0020(3) 0.0015(3) -0.0009(4)

loop_
_atom_type_symbol
_atom_type_description
_atom_type_scat_dispersion_real
_atom_type_scat_dispersion_imag
_atom_type_scat_source
C C 0.0033 0.0016 'International Tables Vol C Tables 4.2.6.8 and 6.1.1.4'
H H 0.0000 0.0000 'International Tables Vol C Tables 4.2.6.8 and 6.1.1.4'
N N 0.0061 0.0033 'International Tables Vol C Tables 4.2.6.8 and 6.1.1.4'
O O 0.0106 0.0060 'International Tables Vol C Tables 4.2.6.8 and 6.1.1.4'
Cl Cl 0.1484 0.1585 'International Tables Vol C Tables 4.2.6.8 and 6.1.1.4'
Cu Cu 0.3201 1.2651 'International Tables Vol C Tables 4.2.6.8 and 6.1.1.4'

loop_
_geom_angle_atom_site_label_1
_geom_angle_atom_site_label_2
_geom_angle_atom_site_label_3
_geom_angle
O2 C1 O1 123.8(6)
O2 C1 C2 120.3(6)
O1 C1 C2 115.9(5)
N1 C2 C3 113.8(4)
N1 C2 C1 107.8(5)
C3 C2 C1 114.3(5)
N1 C2 H2 106.8
C3 C2 H2 106.8
C1 C2 H2 106.8
C4 C3 C2 114.9(5)
C4 C3 H3A 108.6
C2 C3 H3A 108.6
C4 C3 H3B 108.6
C2 C3 H3B 108.6
H3A C3 H3B 107.5
C5 C4 C3 112.5(5)
C5 C4 H4A 109.1
C3 C4 H4A 109.1
C5 C4 H4B 109.1
C3 C4 H4B 109.1
H4A C4 H4B 107.8
N2 C5 C4 111.2(5)
N2 C5 H5A 109.4
C4 C5 H5A 109.4
N2 C5 H5B 109.4
C4 C5 H5B 109.4
H5A C5 H5B 108.0
N4 C6 N3 118.8(6)
N4 C6 N2 119.4(6)
N3 C6 N2 121.8(6)
O4 C7 O3 123.9(6)
O4 C7 C8 119.3(6)
O3 C7 C8 116.8(5)
N5 C8 C9 116.2(5)
N5 C8 C7 105.8(5)
C9 C8 C7 113.9(5)
N5 C8 H8 106.8
C9 C8 H8 106.8
C7 C8 H8 106.8
C8 C9 C10 114.8(5)
C8 C9 H9A 108.6
C10 C9 H9A 108.6
C8 C9 H9B 108.6
C10 C9 H9B 108.6
H9A C9 H9B 107.5
C11 C10 C9 112.2(5)
C11 C10 H10A 109.2
C9 C10 H10A 109.2
C11 C10 H10B 109.2
C9 C10 H10B 109.2
H10A C10 H10B 107.9
N6 C11 C10 109.8(5)
N6 C11 H11A 109.7
C10 C11 H11A 109.7
N6 C11 H11B 109.7
C10 C11 H11B 109.7
H11A C11 H11B 108.2
N8 C12 N6 121.0(6)
N8 C12 N7 120.5(6)
N6 C12 N7 118.5(6)
O6 C13 O5 121.9(6)
O6 C13 C14 119.1(6)
O5 C13 C14 118.9(5)
N9 C14 C13 108.4(5)
N9 C14 C15 112.4(5)
C13 C14 C15 107.1(5)
N9 C14 H14 109.6
C13 C14 H14 109.6
C15 C14 H14 109.6
C16 C15 C14 113.5(5)
C16 C15 H15A 108.9
C14 C15 H15A 108.9
C16 C15 H15B 108.9
C14 C15 H15B 108.9
H15A C15 H15B 107.7
C15 C16 C17 111.1(5)
C15 C16 H16A 109.4
C17 C16 H16A 109.4
C15 C16 H16B 109.4
C17 C16 H16B 109.4
H16A C16 H16B 108.0
N10 C17 C16 110.6(5)
N10 C17 H17A 109.5
C16 C17 H17A 109.5
N10 C17 H17B 109.5
C16 C17 H17B 109.5
H17A C17 H17B 108.1
N11 C18 N12 121.8(6)
N11 C18 N10 119.8(6)
N12 C18 N10 118.4(6)
O8 C19 O7 122.1(5)
O8 C19 C20 120.5(6)
O7 C19 C20 117.4(5)
N13 C20 C19 109.7(5)
N13 C20 C21 111.9(5)
C19 C20 C21 112.4(5)
N13 C20 H20 107.6
C19 C20 H20 107.6
C21 C20 H20 107.6
C20 C21 C22 111.4(5)
C20 C21 H21A 109.3
C22 C21 H21A 109.3
C20 C21 H21B 109.3
C22 C21 H21B 109.3
H21A C21 H21B 108.0
C23 C22 C21 113.4(5)
C23 C22 H22A 108.9
C21 C22 H22A 108.9
C23 C22 H22B 108.9
C21 C22 H22B 108.9
H22A C22 H22B 107.7
N14 C23 C22 112.1(5)
N14 C23 H23A 109.2
C22 C23 H23A 109.2
N14 C23 H23B 109.2
C22 C23 H23B 109.2
H23A C23 H23B 107.9
N14 C24 N16 120.4(6)
N14 C24 N15 119.8(6)
N16 C24 N15 119.8(6)
C2 N1 Cu1 109.6(3)
C2 N1 H1A 109.8
Cu1 N1 H1A 109.8
C2 N1 H1B 109.8
Cu1 N1 H1B 109.8
H1A N1 H1B 108.2
C6 N2 C5 123.9(6)
C6 N2 H2A 118.1
C5 N2 H2A 118.1
C6 N3 H3C 120.0
C6 N3 H3D 120.0
H3C N3 H3D 120.0
C6 N4 H4E 120.0
C6 N4 H4F 120.0
H4E N4 H4F 120.0
C8 N5 Cu2 109.7(3)
C8 N5 H5C 109.7
Cu2 N5 H5C 109.7
C8 N5 H5D 109.7
Cu2 N5 H5D 109.7
H5C N5 H5D 108.2
C12 N6 C11 124.8(5)
C12 N6 H6 117.6
C11 N6 H6 117.6
C12 N7 H7A 120.0
C12 N7 H7B 120.0
H7A N7 H7B 120.0
C12 N8 H8A 120.0
C12 N8 H8B 120.0
H8A N8 H8B 120.0
C14 N9 Cu3 111.3(3)
C14 N9 H9C 109.4
Cu3 N9 H9C 109.4
C14 N9 H9D 109.4
Cu3 N9 H9D 109.4
H9C N9 H9D 108.0
C18 N10 C17 124.1(5)
C18 N10 H10 117.9
C17 N10 H10 117.9
C18 N11 H11C 120.0
C18 N11 H11D 120.0
H11C N11 H11D 120.0
C18 N12 H12A 120.0
C18 N12 H12B 120.0
H12A N12 H12B 120.0
C20 N13 Cu4 111.7(3)
C20 N13 H13A 109.3
Cu4 N13 H13A 109.3
C20 N13 H13B 109.3
Cu4 N13 H13B 109.3
H13A N13 H13B 107.9
C24 N14 C23 121.6(5)
C24 N14 H14A 119.2
C23 N14 H14A 119.2
C24 N15 H15C 120.0
C24 N15 H15D 120.0
H15C N15 H15D 120.0
C24 N16 H16E 120.0
C24 N16 H16F 120.0
H16E N16 H16F 120.0
C1 O1 Cu1 117.0(4)
C7 O3 Cu2 115.2(4)
C13 O5 Cu3 115.0(4)
C19 O7 Cu4 116.0(3)
O1 Cu1 N1 82.28(18)
O1 Cu1 Cl2 91.94(13)
N1 Cu1 Cl2 166.55(15)
O1 Cu1 Cl1 170.14(14)
N1 Cu1 Cl1 93.52(13)
Cl2 Cu1 Cl1 93.99(6)
O3 Cu2 N5 82.67(18)
O3 Cu2 Cl3 92.15(13)
N5 Cu2 Cl3 174.72(14)
O3 Cu2 Cl4 166.08(14)
N5 Cu2 Cl4 91.82(14)
Cl3 Cu2 Cl4 93.46(7)
O5 Cu3 N9 84.12(19)
O5 Cu3 Cl6 160.68(15)
N9 Cu3 Cl6 91.69(14)
O5 Cu3 Cl5 91.14(14)
N9 Cu3 Cl5 168.54(16)
Cl6 Cu3 Cl5 96.10(7)
O7 Cu4 N13 83.92(18)
O7 Cu4 Cl8 92.69(13)
N13 Cu4 Cl8 176.58(14)
O7 Cu4 Cl7 161.90(13)
N13 Cu4 Cl7 89.44(14)
Cl8 Cu4 Cl7 93.93(7)

loop_
_geom_bond_atom_site_label_1
_geom_bond_atom_site_label_2
_geom_bond_distance
C1 O2 1.238(7)
C1 O1 1.263(7)
C1 C2 1.526(8)
C2 N1 1.483(7)
C2 C3 1.518(8)
C2 H2 0.9800
C3 C4 1.515(8)
C3 H3A 0.9700
C3 H3B 0.9700
C4 C5 1.506(10)
C4 H4A 0.9700
C4 H4B 0.9700
C5 N2 1.443(8)
C5 H5A 0.9700
C5 H5B 0.9700
C6 N4 1.323(8)
C6 N3 1.323(8)
C6 N2 1.328(8)
C7 O4 1.236(7)
C7 O3 1.270(7)
C7 C8 1.535(8)
C8 N5 1.468(7)
C8 C9 1.504(8)
C8 H8 0.9800
C9 C10 1.521(8)
C9 H9A 0.9700
C9 H9B 0.9700
C10 C11 1.507(9)
C10 H10A 0.9700
C10 H10B 0.9700
C11 N6 1.453(7)
C11 H11A 0.9700
C11 H11B 0.9700
C12 N8 1.317(8)
C12 N6 1.320(8)
C12 N7 1.321(8)
C13 O6 1.241(7)
C13 O5 1.281(8)
C13 C14 1.504(8)
C14 N9 1.493(7)
C14 C15 1.530(9)
C14 H14 0.9800
C15 C16 1.498(9)
C15 H15A 0.9700
C15 H15B 0.9700
C16 C17 1.506(9)
C16 H16A 0.9700
C16 H16B 0.9700
C17 N10 1.444(8)
C17 H17A 0.9700
C17 H17B 0.9700
C18 N11 1.301(8)
C18 N12 1.319(8)
C18 N10 1.320(8)
C19 O8 1.221(7)
C19 O7 1.285(7)
C19 C20 1.511(8)
C20 N13 1.491(7)
C20 C21 1.521(9)
C20 H20 0.9800
C21 C22 1.528(8)
C21 H21A 0.9700
C21 H21B 0.9700
C22 C23 1.515(9)
C22 H22A 0.9700
C22 H22B 0.9700
C23 N14 1.462(8)
C23 H23A 0.9700
C23 H23B 0.9700
C24 N14 1.313(8)
C24 N16 1.317(8)
C24 N15 1.324(8)
N1 Cu1 1.993(5)
N1 H1A 0.9000
N1 H1B 0.9000
N2 H2A 0.8600
N3 H3C 0.8600
N3 H3D 0.8600
N4 H4E 0.8600
N4 H4F 0.8600
N5 Cu2 1.988(5)
N5 H5C 0.9000
N5 H5D 0.9000
N6 H6 0.8600
N7 H7A 0.8600
N7 H7B 0.8600
N8 H8A 0.8600
N8 H8B 0.8600
N9 Cu3 1.978(5)
N9 H9C 0.9000
N9 H9D 0.9000
N10 H10 0.8600
N11 H11C 0.8600
N11 H11D 0.8600
N12 H12A 0.8600
N12 H12B 0.8600
N13 Cu4 1.978(5)
N13 H13A 0.9000
N13 H13B 0.9000
N14 H14A 0.8600
N15 H15C 0.8600
N15 H15D 0.8600
N16 H16E 0.8600
N16 H16F 0.8600
O1 Cu1 1.966(4)
O3 Cu2 1.956(4)
O5 Cu3 1.954(4)
O7 Cu4 1.960(4)
Cl1 Cu1 2.2823(15)
Cl2 Cu1 2.2433(18)
Cl3 Cu2 2.2383(17)
Cl4 Cu2 2.2867(16)
Cl5 Cu3 2.2532(18)
Cl6 Cu3 2.2498(15)
Cl7 Cu4 2.2704(16)
Cl8 Cu4 2.2633(18)

loop_
_geom_hbond_atom_site_label_D
_geom_hbond_atom_site_label_H
_geom_hbond_atom_site_label_A
_geom_hbond_site_symmetry_A
_geom_hbond_distance_DH
_geom_hbond_distance_HA
_geom_hbond_distance_DA
_geom_hbond_angle_DHA
_geom_hbond_publ_flag
C9 H9A O4 . 0.97 2.47 2.805(7) 100 y
C22 H22A O8 . 0.97 2.57 3.229(8) 125 y
N13 H13B Cl2 . 0.90 2.62 3.478(5) 161 y
N1 H1A Cl8 . 0.90 2.52 3.409(5) 168 y
N5 H5C Cl5 . 0.90 2.46 3.341(5) 165 y
N2 H2A O8 2_556 0.86 2.02 2.857(6) 166 y
N4 H4F O7 2_556 0.86 2.16 2.998(7) 164 y
N10 H10 O4 2_747 0.86 1.95 2.791(7) 167 y
N12 H12B O3 2_747 0.86 2.17 2.975(6) 156 y
N15 H15C O1 2_646 0.86 2.02 2.873(6) 171 y
N14 H14A O2 2_646 0.86 2.01 2.873(6) 176 y
N6 H6 O6 2_657 0.86 1.99 2.831(6) 167 y
N7 H7B O5 2_657 0.86 2.15 2.969(7) 160 y
C20 H20 O3 1_454 0.98 2.57 3.426(7) 145 y
N3 H3C Cl2 1_565 0.86 2.38 3.224(7) 165 y
N7 H7A Cl4 1_565 0.86 2.63 3.465(6) 164 y
N8 H8B Cl3 1_565 0.86 2.41 3.269(6) 173 y
N11 H11C Cl5 1_545 0.86 2.28 3.134(6) 170 y
N12 H12A Cl6 1_545 0.86 2.83 3.574(6) 146 y
N16 H16F Cl8 1_545 0.86 2.32 3.159(6) 166 y
N11 H11D Cl4 2_647 0.86 2.71 3.310(5) 128 y
C17 H17A Cl5 2_647 0.97 2.79 3.588(6) 140 y
C23 H23A Cl8 2_546 0.97 2.73 3.624(7) 154 y
N16 H16E Cl1 2_546 0.86 2.59 3.314(5) 142 y
N8 H8A Cl6 2_757 0.86 2.69 3.300(5) 130 y
N3 H3D Cl7 2_656 0.86 2.70 3.329(6) 131 y
N5 H5D O8 1_656 0.90 2.33 3.041(7) 136 y
C9 H9B O7 1_656 0.97 2.60 3.460(7) 148 y
N13 H13A O4 1_454 0.90 2.54 3.081(7) 120 y

loop_
_geom_torsion_atom_site_label_1
_geom_torsion_atom_site_label_2
_geom_torsion_atom_site_label_3
_geom_torsion_atom_site_label_4
_geom_torsion
O2 C1 C2 N1 -155.8(6)
O1 C1 C2 N1 25.0(7)
O2 C1 C2 C3 -28.3(8)
O1 C1 C2 C3 152.5(6)
N1 C2 C3 C4 -63.0(7)
C1 C2 C3 C4 172.6(5)
C2 C3 C4 C5 -76.2(7)
C3 C4 C5 N2 176.8(6)
O4 C7 C8 N5 -151.3(5)
O3 C7 C8 N5 29.7(7)
O4 C7 C8 C9 -22.5(8)
O3 C7 C8 C9 158.5(5)
N5 C8 C9 C10 -70.3(7)
C7 C8 C9 C10 166.4(5)
C8 C9 C10 C11 -87.2(7)
C9 C10 C11 N6 -176.3(5)
O6 C13 C14 N9 167.7(5)
O5 C13 C14 N9 -15.5(8)
O6 C13 C14 C15 -70.8(7)
O5 C13 C14 C15 106.1(6)
N9 C14 C15 C16 -61.0(7)
C13 C14 C15 C16 180.0(5)
C14 C15 C16 C17 -174.3(6)
C15 C16 C17 N10 -174.5(6)
O8 C19 C20 N13 167.8(5)
O7 C19 C20 N13 -13.1(7)
O8 C19 C20 C21 -67.2(7)
O7 C19 C20 C21 112.0(6)
N13 C20 C21 C22 -152.0(5)
C19 C20 C21 C22 84.1(6)
C20 C21 C22 C23 -171.7(5)
C21 C22 C23 N14 -65.3(7)
C3 C2 N1 Cu1 -156.7(4)
C1 C2 N1 Cu1 -28.9(5)
N4 C6 N2 C5 177.7(7)
N3 C6 N2 C5 -2.3(11)
C4 C5 N2 C6 158.3(7)
C9 C8 N5 Cu2 -159.9(4)
C7 C8 N5 Cu2 -32.4(5)
N8 C12 N6 C11 -1.9(11)
N7 C12 N6 C11 178.8(6)
C10 C11 N6 C12 179.5(6)
C13 C14 N9 Cu3 15.5(6)
C15 C14 N9 Cu3 -102.7(5)
N11 C18 N10 C17 4.9(11)
N12 C18 N10 C17 -176.8(6)
C16 C17 N10 C18 179.0(7)
C19 C20 N13 Cu4 10.0(6)
C21 C20 N13 Cu4 -115.4(5)
N16 C24 N14 C23 0.3(10)
N15 C24 N14 C23 177.8(6)
C22 C23 N14 C24 178.8(6)
O2 C1 O1 Cu1 172.4(5)
C2 C1 O1 Cu1 -8.4(7)
O4 C7 O3 Cu2 169.3(5)
C8 C7 O3 Cu2 -11.8(7)
O6 C13 O5 Cu3 -175.7(4)
C14 C13 O5 Cu3 7.6(7)
O8 C19 O7 Cu4 -171.0(5)
C20 C19 O7 Cu4 9.8(7)
C1 O1 Cu1 N1 -7.2(5)
C1 O1 Cu1 Cl2 160.6(4)
C2 N1 Cu1 O1 20.6(4)
C2 N1 Cu1 Cl2 -44.5(9)
C2 N1 Cu1 Cl1 -168.3(4)
C7 O3 Cu2 N5 -6.4(4)
C7 O3 Cu2 Cl3 172.6(4)
C7 O3 Cu2 Cl4 -73.7(7)
C8 N5 Cu2 O3 23.0(4)
C8 N5 Cu2 Cl4 -169.9(4)
C13 O5 Cu3 N9 1.7(4)
C13 O5 Cu3 Cl6 80.0(6)
C13 O5 Cu3 Cl5 -167.8(4)
C14 N9 Cu3 O5 -10.2(4)
C14 N9 Cu3 Cl6 -171.3(4)
C14 N9 Cu3 Cl5 55.8(10)
C19 O7 Cu4 N13 -2.9(4)
C19 O7 Cu4 Cl8 177.6(4)
C19 O7 Cu4 Cl7 66.2(6)
C20 N13 Cu4 O7 -4.6(4)
C20 N13 Cu4 Cl7 -167.7(4)
